data_4023096
loop_
_publ_author_name
'Anne-Marie L. Hogan'
'Donal F. O'Shea'

_publ_section_title
;
 Carbolithiation of o-Amino-(E)-Stilbenes: Diastereoselective
 Electrophile Substitution with Applications to Quinoline Synthesis
;
_journal_name_full 'Journal of Organic Chemistry'
_journal_page_first 9557
_journal_page_last 9571
_journal_paper_doi 10.1021/jo7017679
_journal_volume 72
_journal_year 2007
_chemical_absolute_configuration unk
_chemical_formula_sum 'C25 H29 N'
_chemical_formula_weight 343.49
_chemical_name_systematic
; 
 ? 
;
_space_group_IT_number 4
_symmetry_cell_setting monoclinic
_symmetry_space_group_name_Hall 'P 2yb'
_symmetry_space_group_name_H-M 'P 1 21 1'
_atom_sites_solution_hydrogens geom
_atom_sites_solution_primary direct
_atom_sites_solution_secondary difmap
_audit_creation_method SHELXL-97
_cell_angle_alpha 90.00
_cell_angle_beta 110.2430(10)
_cell_angle_gamma 90.00
_cell_formula_units_Z 2
_cell_length_a 9.5778(7)
_cell_length_b 11.0329(8)
_cell_length_c 10.1225(7)
_cell_measurement_reflns_used 7746
_cell_measurement_temperature 100(2)
_cell_measurement_theta_max 30.26
_cell_measurement_theta_min 2.27
_cell_volume 1003.58(12)
_computing_cell_refinement 'Bruker SMART'
_computing_data_collection 'Bruker SMART'
_computing_data_reduction 'Bruker SAINT'
_computing_molecular_graphics 'Bruker SHELXTL'
_computing_publication_material 'Bruker SHELXTL'
_computing_structure_refinement 'SHELXL-97 (Sheldrick, 1997)'
_computing_structure_solution 'SHELXS-97 (Sheldrick, 1990)'
_diffrn_ambient_temperature 100(2)
_diffrn_measured_fraction_theta_full 0.999
_diffrn_measured_fraction_theta_max 0.999
_diffrn_measurement_device_type 'CCD area detector'
_diffrn_measurement_method 'phi and omega scans'
_diffrn_radiation_monochromator graphite
_diffrn_radiation_source 'fine-focus sealed tube'
_diffrn_radiation_type MoK\a
_diffrn_radiation_wavelength 0.71073
_diffrn_reflns_av_R_equivalents 0.0288
_diffrn_reflns_av_sigmaI/netI 0.0173
_diffrn_reflns_limit_h_max 13
_diffrn_reflns_limit_h_min -13
_diffrn_reflns_limit_k_max 15
_diffrn_reflns_limit_k_min -15
_diffrn_reflns_limit_l_max 13
_diffrn_reflns_limit_l_min -13
_diffrn_reflns_number 21622
_diffrn_reflns_theta_full 29.00
_diffrn_reflns_theta_max 29.00
_diffrn_reflns_theta_min 2.14
_exptl_absorpt_coefficient_mu 0.065
_exptl_absorpt_correction_T_max 0.9872
_exptl_absorpt_correction_T_min 0.9175
_exptl_absorpt_correction_type multi-scan
_exptl_absorpt_process_details SADABS
_exptl_crystal_colour colourless
_exptl_crystal_density_diffrn 1.137
_exptl_crystal_density_method 'not measured'
_exptl_crystal_description block
_exptl_crystal_F_000 372
_exptl_crystal_size_max 0.40
_exptl_crystal_size_mid 0.20
_exptl_crystal_size_min 0.20
_refine_diff_density_max 0.369
_refine_diff_density_min -0.162
_refine_diff_density_rms 0.049
_refine_ls_extinction_method none
_refine_ls_goodness_of_fit_ref 1.058
_refine_ls_hydrogen_treatment mixed
_refine_ls_matrix_type full
_refine_ls_number_parameters 242
_refine_ls_number_reflns 2796
_refine_ls_number_restraints 1
_refine_ls_restrained_S_all 1.058
_refine_ls_R_factor_all 0.0419
_refine_ls_R_factor_gt 0.0406
_refine_ls_shift/su_max 0.000
_refine_ls_shift/su_mean 0.000
_refine_ls_structure_factor_coef Fsqd
_refine_ls_weighting_details 'calc w=1/[\s^2^(Fo^2^)+(0.0749P)^2^+0.0891P] where P=(Fo^2^+2Fc^2^)/3'
_refine_ls_weighting_scheme calc
_refine_ls_wR_factor_gt 0.1015
_refine_ls_wR_factor_ref 0.1028
_reflns_number_gt 2701
_reflns_number_total 2796
_reflns_threshold_expression >2sigma(I)
_cod_data_source_file jo7017679-File003.cif
_cod_data_source_block osh79
_cod_depositor_comments
;
The following automatic conversions were performed:
'_symmetry_cell_setting' value 'Monoclinic' changed to 'monoclinic'
according to '/home/saulius/struct/CIF-dictionaries/cif_core.dic'
dictionary named 'cif_core.dic' version 2.4.1 from 2010-06-29.

Automatic conversion script
Id: cif_fix_enum 1527 2010-12-29 10:47:43Z saulius 
;
_cod_original_sg_symbol_H-M 'P 21'
_cod_database_code 4023096

loop_
_symmetry_equiv_pos_as_xyz
'x, y, z'
'-x, y+1/2, -z'

loop_
_atom_site_label
_atom_site_type_symbol
_atom_site_fract_x
_atom_site_fract_y
_atom_site_fract_z
_atom_site_U_iso_or_equiv
_atom_site_adp_type
_atom_site_occupancy
_atom_site_symmetry_multiplicity
_atom_site_calc_flag
_atom_site_refinement_flags
C1 C 0.69828(17) 0.40269(14) 0.52049(16) 0.0196(3) Uani 1 1 d .
H1 H 0.7791 0.3487 0.5331 0.023 Uiso 1 1 calc R
C2 C 0.56973(19) 0.39163(15) 0.40230(17) 0.0244(3) Uani 1 1 d .
H2 H 0.5636 0.3300 0.3350 0.029 Uiso 1 1 calc R
C3 C 0.45079(19) 0.46962(18) 0.38195(17) 0.0262(3) Uani 1 1 d .
H3 H 0.3631 0.4609 0.3017 0.031 Uiso 1 1 calc R
C4 C 0.46053(18) 0.56078(19) 0.47969(18) 0.0283(4) Uani 1 1 d .
H4 H 0.3804 0.6158 0.4653 0.034 Uiso 1 1 calc R
C5 C 0.58830(17) 0.57103(17) 0.59871(17) 0.0232(3) Uani 1 1 d .
H5 H 0.5937 0.6322 0.6663 0.028 Uiso 1 1 calc R
C6 C 0.70874(16) 0.49236(14) 0.61994(15) 0.0164(3) Uani 1 1 d .
C7 C 0.84752(15) 0.51055(13) 0.74868(15) 0.0167(3) Uani 1 1 d .
H7A H 0.8878 0.5923 0.7431 0.020 Uiso 1 1 calc R
H7B H 0.8182 0.5089 0.8333 0.020 Uiso 1 1 calc R
N N 0.96510(13) 0.42311(12) 0.76765(13) 0.0165(2) Uani 1 1 d .
H1N H 1.027(3) 0.441(3) 0.733(3) 0.036(6) Uiso 1 1 d .
C8 C 0.95789(15) 0.30505(13) 0.81071(14) 0.0135(3) Uani 1 1 d .
C9 C 0.83773(16) 0.26881(15) 0.85114(15) 0.0180(3) Uani 1 1 d .
H9 H 0.7613 0.3254 0.8458 0.022 Uiso 1 1 calc R
C10 C 0.82845(16) 0.15247(15) 0.89848(15) 0.0194(3) Uani 1 1 d .
H10 H 0.7470 0.1306 0.9267 0.023 Uiso 1 1 calc R
C11 C 0.93745(17) 0.06769(15) 0.90498(15) 0.0194(3) Uani 1 1 d .
H11 H 0.9319 -0.0123 0.9375 0.023 Uiso 1 1 calc R
C12 C 1.05543(16) 0.10262(14) 0.86268(15) 0.0171(3) Uani 1 1 d .
H12 H 1.1293 0.0442 0.8655 0.020 Uiso 1 1 calc R
C13 C 1.06997(15) 0.21919(13) 0.81649(14) 0.0139(3) Uani 1 1 d .
C14 C 1.20204(15) 0.25072(13) 0.77189(14) 0.0141(3) Uani 1 1 d .
H14 H 1.1794 0.3322 0.7261 0.017 Uiso 1 1 calc R
C15 C 1.35248(15) 0.26560(15) 0.89777(15) 0.0183(3) Uani 1 1 d .
C16 C 1.41786(18) 0.14480(17) 0.96571(19) 0.0272(3) Uani 1 1 d .
H16A H 1.5153 0.1589 1.0382 0.041 Uiso 1 1 calc R
H16B H 1.4291 0.0903 0.8936 0.041 Uiso 1 1 calc R
H16C H 1.3510 0.1078 1.0088 0.041 Uiso 1 1 calc R
C17 C 1.46565(17) 0.32820(18) 0.84400(19) 0.0277(4) Uani 1 1 d .
H17A H 1.5573 0.3445 0.9234 0.041 Uiso 1 1 calc R
H17B H 1.4239 0.4048 0.7982 0.041 Uiso 1 1 calc R
H17C H 1.4880 0.2753 0.7761 0.041 Uiso 1 1 calc R
C18 C 1.32705(18) 0.34772(18) 1.00902(18) 0.0272(4) Uani 1 1 d .
H18A H 1.2617 0.3067 1.0509 0.041 Uiso 1 1 calc R
H18B H 1.2805 0.4235 0.9649 0.041 Uiso 1 1 calc R
H18C H 1.4227 0.3656 1.0826 0.041 Uiso 1 1 calc R
C19 C 1.21048(16) 0.16248(14) 0.65592(15) 0.0176(3) Uani 1 1 d .
H19A H 1.3065 0.1736 0.6409 0.021 Uiso 1 1 calc R
H19B H 1.2059 0.0779 0.6868 0.021 Uiso 1 1 calc R
C20 C 1.08419(17) 0.18471(14) 0.51966(15) 0.0173(3) Uani 1 1 d .
C21 C 1.09609(19) 0.27745(15) 0.43008(17) 0.0232(3) Uani 1 1 d .
H21 H 1.1838 0.3254 0.4554 0.028 Uiso 1 1 calc R
C22 C 0.9810(2) 0.30019(17) 0.30445(19) 0.0306(4) Uani 1 1 d .
H22 H 0.9909 0.3629 0.2440 0.037 Uiso 1 1 calc R
C23 C 0.8516(2) 0.23194(18) 0.26656(18) 0.0308(4) Uani 1 1 d .
H23 H 0.7728 0.2479 0.1806 0.037 Uiso 1 1 calc R
C24 C 0.83775(18) 0.14027(19) 0.35495(18) 0.0276(4) Uani 1 1 d .
H24 H 0.7493 0.0933 0.3297 0.033 Uiso 1 1 calc R
C25 C 0.95388(17) 0.11711(15) 0.48100(16) 0.0207(3) Uani 1 1 d .
H25 H 0.9436 0.0543 0.5412 0.025 Uiso 1 1 calc R

loop_
_atom_site_aniso_label
_atom_site_aniso_U_11
_atom_site_aniso_U_22
_atom_site_aniso_U_33
_atom_site_aniso_U_23
_atom_site_aniso_U_13
_atom_site_aniso_U_12
C1 0.0191(6) 0.0173(7) 0.0207(6) 0.0006(6) 0.0048(5) 0.0029(5)
C2 0.0273(8) 0.0208(7) 0.0206(7) 0.0000(6) 0.0027(6) -0.0017(6)
C3 0.0192(7) 0.0335(9) 0.0220(7) 0.0047(6) 0.0020(6) -0.0012(6)
C4 0.0182(7) 0.0378(10) 0.0283(8) 0.0063(7) 0.0071(6) 0.0104(7)
C5 0.0205(7) 0.0270(8) 0.0220(7) -0.0002(6) 0.0075(6) 0.0072(6)
C6 0.0150(6) 0.0168(7) 0.0178(6) 0.0031(5) 0.0062(5) 0.0018(5)
C7 0.0141(6) 0.0158(7) 0.0194(6) -0.0008(5) 0.0048(5) 0.0041(5)
N 0.0132(5) 0.0151(6) 0.0231(6) 0.0028(5) 0.0088(5) 0.0023(5)
C8 0.0115(5) 0.0147(6) 0.0135(6) 0.0000(5) 0.0035(4) -0.0003(5)
C9 0.0144(6) 0.0214(7) 0.0202(6) 0.0023(5) 0.0084(5) 0.0021(5)
C10 0.0166(6) 0.0236(8) 0.0191(6) 0.0018(6) 0.0078(5) -0.0036(6)
C11 0.0223(7) 0.0165(6) 0.0185(6) 0.0021(5) 0.0059(5) -0.0029(6)
C12 0.0153(6) 0.0157(6) 0.0187(6) 0.0002(5) 0.0040(5) 0.0006(5)
C13 0.0115(6) 0.0155(6) 0.0137(6) -0.0016(5) 0.0031(5) -0.0004(5)
C14 0.0113(6) 0.0147(6) 0.0166(6) -0.0005(5) 0.0051(5) 0.0010(5)
C15 0.0112(6) 0.0221(7) 0.0202(6) -0.0039(5) 0.0038(5) 0.0013(5)
C16 0.0176(7) 0.0275(8) 0.0295(8) 0.0028(7) -0.0010(6) 0.0050(6)
C17 0.0149(7) 0.0350(10) 0.0342(9) -0.0041(7) 0.0100(6) -0.0060(6)
C18 0.0167(7) 0.0370(9) 0.0253(8) -0.0137(7) 0.0041(6) -0.0018(7)
C19 0.0166(6) 0.0193(7) 0.0175(6) -0.0034(5) 0.0065(5) 0.0030(5)
C20 0.0188(6) 0.0174(7) 0.0171(6) -0.0023(5) 0.0080(5) 0.0019(5)
C21 0.0300(8) 0.0166(7) 0.0255(7) -0.0009(6) 0.0127(6) -0.0011(6)
C22 0.0447(10) 0.0236(8) 0.0244(8) 0.0060(7) 0.0132(7) 0.0103(8)
C23 0.0308(9) 0.0360(10) 0.0202(7) -0.0011(7) 0.0020(6) 0.0140(8)
C24 0.0201(7) 0.0350(9) 0.0259(8) -0.0096(7) 0.0058(6) -0.0002(7)
C25 0.0222(7) 0.0210(7) 0.0203(7) -0.0026(6) 0.0093(6) -0.0016(6)

loop_
_atom_type_symbol
_atom_type_description
_atom_type_scat_dispersion_real
_atom_type_scat_dispersion_imag
_atom_type_scat_source
C C 0.0033 0.0000 'International Tables Vol C Tables 4.2.6.8 and 6.1.1.4'
H H 0.0000 0.0000 'International Tables Vol C Tables 4.2.6.8 and 6.1.1.4'
N N 0.0061 0.0000 'International Tables Vol C Tables 4.2.6.8 and 6.1.1.4'

loop_
_geom_angle_atom_site_label_1
_geom_angle_atom_site_label_2
_geom_angle_atom_site_label_3
_geom_angle
C6 C1 C2 120.32(14)
C6 C1 H1 119.8
C2 C1 H1 119.8
C3 C2 C1 120.67(15)
C3 C2 H2 119.7
C1 C2 H2 119.7
C2 C3 C4 119.61(15)
C2 C3 H3 120.2
C4 C3 H3 120.2
C3 C4 C5 119.75(15)
C3 C4 H4 120.1
C5 C4 H4 120.1
C4 C5 C6 120.87(15)
C4 C5 H5 119.6
C6 C5 H5 119.6
C1 C6 C5 118.75(14)
C1 C6 C7 122.53(13)
C5 C6 C7 118.69(13)
N C7 C6 115.88(12)
N C7 H7A 108.3
C6 C7 H7A 108.3
N C7 H7B 108.3
C6 C7 H7B 108.3
H7A C7 H7B 107.4
C8 N C7 123.32(12)
C8 N H1N 119.2(19)
C7 N H1N 115.7(19)
N C8 C9 119.65(13)
N C8 C13 121.52(12)
C9 C8 C13 118.83(13)
C10 C9 C8 121.44(13)
C10 C9 H9 119.3
C8 C9 H9 119.3
C9 C10 C11 120.32(13)
C9 C10 H10 119.8
C11 C10 H10 119.8
C10 C11 C12 118.43(14)
C10 C11 H11 120.8
C12 C11 H11 120.8
C13 C12 C11 122.99(14)
C13 C12 H12 118.5
C11 C12 H12 118.5
C12 C13 C8 117.97(12)
C12 C13 C14 120.03(12)
C8 C13 C14 121.99(12)
C13 C14 C19 110.34(12)
C13 C14 C15 114.02(11)
C19 C14 C15 114.06(11)
C13 C14 H14 105.9
C19 C14 H14 105.9
C15 C14 H14 105.9
C18 C15 C16 109.25(14)
C18 C15 C17 107.84(14)
C16 C15 C17 108.77(13)
C18 C15 C14 108.96(12)
C16 C15 C14 113.09(13)
C17 C15 C14 108.80(12)
C15 C16 H16A 109.5
C15 C16 H16B 109.5
H16A C16 H16B 109.5
C15 C16 H16C 109.5
H16A C16 H16C 109.5
H16B C16 H16C 109.5
C15 C17 H17A 109.5
C15 C17 H17B 109.5
H17A C17 H17B 109.5
C15 C17 H17C 109.5
H17A C17 H17C 109.5
H17B C17 H17C 109.5
C15 C18 H18A 109.5
C15 C18 H18B 109.5
H18A C18 H18B 109.5
C15 C18 H18C 109.5
H18A C18 H18C 109.5
H18B C18 H18C 109.5
C20 C19 C14 110.83(11)
C20 C19 H19A 109.5
C14 C19 H19A 109.5
C20 C19 H19B 109.5
C14 C19 H19B 109.5
H19A C19 H19B 108.1
C25 C20 C21 118.51(14)
C25 C20 C19 121.93(13)
C21 C20 C19 119.54(14)
C22 C21 C20 120.63(16)
C22 C21 H21 119.7
C20 C21 H21 119.7
C23 C22 C21 120.42(17)
C23 C22 H22 119.8
C21 C22 H22 119.8
C22 C23 C24 119.57(15)
C22 C23 H23 120.2
C24 C23 H23 120.2
C23 C24 C25 119.98(16)
C23 C24 H24 120.0
C25 C24 H24 120.0
C20 C25 C24 120.89(15)
C20 C25 H25 119.6
C24 C25 H25 119.6

loop_
_geom_bond_atom_site_label_1
_geom_bond_atom_site_label_2
_geom_bond_distance
C1 C6 1.390(2)
C1 C2 1.394(2)
C1 H1 0.9500
C2 C3 1.385(3)
C2 H2 0.9500
C3 C4 1.391(3)
C3 H3 0.9500
C4 C5 1.393(2)
C4 H4 0.9500
C5 C6 1.399(2)
C5 H5 0.9500
C6 C7 1.5188(19)
C7 N 1.4443(17)
C7 H7A 0.9900
C7 H7B 0.9900
N C8 1.3828(19)
N H1N 0.81(3)
C8 C9 1.4064(18)
C8 C13 1.4176(19)
C9 C10 1.384(2)
C9 H9 0.9500
C10 C11 1.386(2)
C10 H10 0.9500
C11 C12 1.394(2)
C11 H11 0.9500
C12 C13 1.392(2)
C12 H12 0.9500
C13 C14 1.5232(19)
C14 C19 1.5486(19)
C14 C15 1.5672(19)
C14 H14 1.0000
C15 C18 1.529(2)
C15 C16 1.531(2)
C15 C17 1.535(2)
C16 H16A 0.9800
C16 H16B 0.9800
C16 H16C 0.9800
C17 H17A 0.9800
C17 H17B 0.9800
C17 H17C 0.9800
C18 H18A 0.9800
C18 H18B 0.9800
C18 H18C 0.9800
C19 C20 1.507(2)
C19 H19A 0.9900
C19 H19B 0.9900
C20 C25 1.389(2)
C20 C21 1.398(2)
C21 C22 1.388(2)
C21 H21 0.9500
C22 C23 1.386(3)
C22 H22 0.9500
C23 C24 1.387(3)
C23 H23 0.9500
C24 C25 1.396(2)
C24 H24 0.9500
C25 H25 0.9500

loop_
_geom_torsion_atom_site_label_1
_geom_torsion_atom_site_label_2
_geom_torsion_atom_site_label_3
_geom_torsion_atom_site_label_4
_geom_torsion
C6 C1 C2 C3 0.1(2)
C1 C2 C3 C4 0.8(3)
C2 C3 C4 C5 -1.5(3)
C3 C4 C5 C6 1.4(3)
C2 C1 C6 C5 -0.2(2)
C2 C1 C6 C7 -178.42(14)
C4 C5 C6 C1 -0.6(2)
C4 C5 C6 C7 177.73(15)
C1 C6 C7 N -4.4(2)
C5 C6 C7 N 177.37(14)
C6 C7 N C8 -73.13(17)
C7 N C8 C9 -6.1(2)
C7 N C8 C13 174.53(12)
N C8 C9 C10 -178.23(13)
C13 C8 C9 C10 1.2(2)
C8 C9 C10 C11 -1.0(2)
C9 C10 C11 C12 -0.1(2)
C10 C11 C12 C13 1.1(2)
C11 C12 C13 C8 -0.9(2)
C11 C12 C13 C14 180.00(13)
N C8 C13 C12 179.20(13)
C9 C8 C13 C12 -0.20(19)
N C8 C13 C14 -1.8(2)
C9 C8 C13 C14 178.83(12)
C12 C13 C14 C19 55.24(16)
C8 C13 C14 C19 -123.77(13)
C12 C13 C14 C15 -74.65(16)
C8 C13 C14 C15 106.34(15)
C13 C14 C15 C18 -48.23(17)
C19 C14 C15 C18 -176.24(13)
C13 C14 C15 C16 73.47(16)
C19 C14 C15 C16 -54.54(17)
C13 C14 C15 C17 -165.56(13)
C19 C14 C15 C17 66.43(17)
C13 C14 C19 C20 69.91(15)
C15 C14 C19 C20 -160.22(12)
C14 C19 C20 C25 -96.19(16)
C14 C19 C20 C21 82.48(16)
C25 C20 C21 C22 -0.9(2)
C19 C20 C21 C22 -179.60(14)
C20 C21 C22 C23 0.7(3)
C21 C22 C23 C24 -0.2(3)
C22 C23 C24 C25 -0.1(3)
C21 C20 C25 C24 0.6(2)
C19 C20 C25 C24 179.29(14)
C23 C24 C25 C20 -0.1(2)

loop_
_cod_related_entry_id
_cod_related_entry_database
_cod_related_entry_code
1 ChemSpider 21196759
